data_7046541
loop_
_publ_author_name
'Hao, Zhi-Min'
'Chao, Meng-Yao'
'Liu, Yan'
'Song, Ying-Lin'
'Yang, Junyi'
'Ding, lifeng'
'Zhang, Wen-Hua'
'Lang, Jian-Ping'

_publ_section_title
;
 Evaluating the component contribution to the nonlinear optical
 performances using stable [Ni4O4] cuboidal clusters as models
;
_journal_name_full 'Dalton Transactions'
_journal_paper_doi 10.1039/C8DT02080A
_journal_year 2018
_chemical_formula_moiety 'C24 H28 Br4 Cl4 N4 Ni4 O8'
_chemical_formula_sum 'C24 H28 Br4 Cl4 N4 Ni4 O8'
_chemical_formula_weight 1196.78
_space_group_crystal_system orthorhombic
_space_group_IT_number 20
_space_group_name_Hall 'C 2c 2'
_space_group_name_H-M_alt 'C 2 2 21'
_symmetry_space_group_name_Hall 'C 2c 2'
_symmetry_space_group_name_H-M 'C 2 2 21'
_atom_sites_solution_hydrogens mixed
_audit_creation_method SHELXL-2013
_audit_update_record
;
2018-02-27 deposited with the CCDC.
2018-06-05 downloaded from the CCDC.
;
_cell_angle_alpha 90
_cell_angle_beta 90
_cell_angle_gamma 90
_cell_formula_units_Z 4
_cell_length_a 16.4251(8)
_cell_length_b 17.2816(13)
_cell_length_c 17.0414(17)
_cell_measurement_reflns_used 2232
_cell_measurement_temperature 294(2)
_cell_measurement_theta_max 29.6250
_cell_measurement_theta_min 3.4380
_cell_volume 4837.2(6)
_computing_cell_refinement
;
CrysAlisPro, Agilent Technologies,
Version 1.171.36.32 (release 02-08-2013 CrysAlis171 .NET)
(compiled Aug  2 2013,16:46:58)
;
_computing_data_collection
;
CrysAlisPro, Agilent Technologies,
Version 1.171.36.32 (release 02-08-2013 CrysAlis171 .NET)
(compiled Aug  2 2013,16:46:58)
;
_computing_data_reduction
;
CrysAlisPro, Agilent Technologies,
Version 1.171.36.32 (release 02-08-2013 CrysAlis171 .NET)
(compiled Aug  2 2013,16:46:58)
;
_computing_molecular_graphics 'SHELXL-2013 (Sheldrick, 2013)'
_computing_publication_material 'publCIF (Westrip, 2010)'
_computing_structure_refinement 'SHELXL-2013 (Sheldrick, 2013)'
_computing_structure_solution 'SHELXL-2013 (Sheldrick, 2013)'
_diffrn_ambient_temperature 294(2)
_diffrn_measured_fraction_theta_full 0.997
_diffrn_measured_fraction_theta_max 0.998
_diffrn_measurement_device_type 'Xcalibur, Atlas, Gemini'
_diffrn_measurement_method 'phi and omega scans'
_diffrn_radiation_type MoK\a
_diffrn_radiation_wavelength 0.71073
_diffrn_reflns_av_R_equivalents 0.0567
_diffrn_reflns_av_unetI/netI 0.0919
_diffrn_reflns_Laue_measured_fraction_full 0.997
_diffrn_reflns_Laue_measured_fraction_max 0.998
_diffrn_reflns_limit_h_max 21
_diffrn_reflns_limit_h_min -14
_diffrn_reflns_limit_k_max 23
_diffrn_reflns_limit_k_min -20
_diffrn_reflns_limit_l_max 22
_diffrn_reflns_limit_l_min -22
_diffrn_reflns_number 10114
_diffrn_reflns_point_group_measured_fraction_full 0.912
_diffrn_reflns_point_group_measured_fraction_max 0.876
_diffrn_reflns_theta_full 25.242
_diffrn_reflns_theta_max 28.278
_diffrn_reflns_theta_min 2.753
_diffrn_standards_decay_% 0
_diffrn_standards_interval_count 0
_diffrn_standards_interval_time 0
_diffrn_standards_number 0
_exptl_absorpt_coefficient_mu 5.096
_exptl_absorpt_correction_T_max 0.601
_exptl_absorpt_correction_T_min 0.306
_exptl_absorpt_correction_type multi-scan
_exptl_absorpt_process_details
;
CrysAlisPro, Agilent Technologies,
Version 1.171.36.32 (release 02-08-2013 CrysAlis171 .NET)
(compiled Aug  2 2013,16:46:58)
Empirical absorption correction using spherical harmonics,
 implemented in SCALE3 ABSPACK scaling algorithm.
;
_exptl_crystal_colour light-green
_exptl_crystal_density_diffrn 1.643
_exptl_crystal_description block
_exptl_crystal_F_000 2336
_exptl_crystal_size_max 0.250
_exptl_crystal_size_mid 0.200
_exptl_crystal_size_min 0.100
_refine_diff_density_max 1.271
_refine_diff_density_min -0.550
_refine_diff_density_rms 0.125
_refine_ls_abs_structure_details
;
 Flack x determined using 1021 quotients [(I+)-(I-)]/[(I+)+(I-)]
 (Parsons and Flack (2004), Acta Cryst. A60, s61).
;
_refine_ls_abs_structure_Flack 0.020(14)
_refine_ls_extinction_method none
_refine_ls_goodness_of_fit_ref 0.999
_refine_ls_hydrogen_treatment constr
_refine_ls_matrix_type full
_refine_ls_number_parameters 217
_refine_ls_number_reflns 5264
_refine_ls_number_restraints 0
_refine_ls_restrained_S_all 0.999
_refine_ls_R_factor_all 0.0983
_refine_ls_R_factor_gt 0.0620
_refine_ls_shift/su_max 0.000
_refine_ls_shift/su_mean 0.000
_refine_ls_structure_factor_coef Fsqd
_refine_ls_weighting_details
;
 w=1/[\s^2^(Fo^2^)+(0.0799P)^2^]
 where P=(Fo^2^+2Fc^2^)/3
;
_refine_ls_weighting_scheme calc
_refine_ls_wR_factor_gt 0.1474
_refine_ls_wR_factor_ref 0.1693
_reflns_Friedel_coverage 0.600
_reflns_Friedel_fraction_full 0.807
_reflns_Friedel_fraction_max 0.728
_reflns_number_gt 3482
_reflns_number_total 5264
_reflns_threshold_expression 'I > 2\s(I)'
_cod_data_source_file c8dt02080a2.cif
_cod_data_source_block CPX3
_cod_database_code 7046541
_publcif_datablock.id {848e8814-9dbb-44c0-a426-4b3ae6fe0134}

_shelx_space_group_comment
;
The symmetry employed for this shelxl refinement is uniquely defined
by the following loop, which should always be used as a source of
symmetry information in preference to the above space-group names.
They are only intended as comments.
;
_shelx_estimated_absorpt_t_min 0.362
_shelx_estimated_absorpt_t_max 0.630
_shelxl_version_number 2013-2

loop_
_space_group_symop_operation_xyz
'x, y, z'
'-x, -y, z+1/2'
'-x, y, -z+1/2'
'x, -y, -z'
'x+1/2, y+1/2, z'
'-x+1/2, -y+1/2, z+1/2'
'-x+1/2, y+1/2, -z+1/2'
'x+1/2, -y+1/2, -z'

loop_
_atom_site_label
_atom_site_type_symbol
_atom_site_fract_x
_atom_site_fract_y
_atom_site_fract_z
_atom_site_U_iso_or_equiv
_atom_site_adp_type
_atom_site_occupancy
_atom_site_site_symmetry_order
_atom_site_calc_flag
_atom_site_refinement_flags_posn
_atom_site_refinement_flags_adp
Ni1 Ni 0.61396(7) 0.08678(7) 0.46961(10) 0.0340(4) Uani 1 1 d . .
Ni2 Ni 0.74461(7) -0.02897(8) 0.41243(9) 0.0363(4) Uani 1 1 d . .
Br1 Br 0.26024(8) 0.15125(8) 0.47001(15) 0.0908(7) Uani 1 1 d . .
Br2 Br 1.09534(7) -0.03215(11) 0.34153(10) 0.0746(5) Uani 1 1 d . .
Cl1 Cl 0.60133(17) 0.20800(15) 0.5310(3) 0.0649(11) Uani 1 1 d . .
Cl2 Cl 0.76241(18) 0.0338(3) 0.29061(19) 0.0685(11) Uani 1 1 d . .
O1 O 0.6199(4) -0.0229(4) 0.4254(4) 0.0308(16) Uani 1 1 d . .
O2 O 0.7381(4) -0.0740(3) 0.5228(4) 0.0325(16) Uani 1 1 d . .
O1W O 0.6294(5) 0.1378(6) 0.3586(6) 0.077(3) Uani 1 1 d . .
H1W1 H 0.6136 0.1698 0.3256 0.092 Uiso 1 1 d R U
H2W1 H 0.6714 0.1172 0.3412 0.092 Uiso 1 1 d R U
O2W O 0.7261(5) -0.1375(6) 0.3598(6) 0.077(3) Uani 1 1 d . .
H1W2 H 0.7344 -0.1782 0.3352 0.093 Uiso 1 1 d R U
H2W2 H 0.6811 -0.1414 0.3816 0.093 Uiso 1 1 d R U
N1 N 0.4921(5) 0.0688(5) 0.4397(6) 0.038(2) Uani 1 1 d . .
N2 N 0.8642(5) -0.0596(5) 0.4289(6) 0.041(2) Uani 1 1 d . .
C1 C 0.5593(6) -0.0321(8) 0.3658(7) 0.045(3) Uani 1 1 d . .
H1A H 0.5472 -0.0866 0.3586 0.054 Uiso 1 1 calc R U
H1B H 0.5794 -0.0117 0.3164 0.054 Uiso 1 1 calc R U
C2 C 0.4842(6) 0.0101(7) 0.3894(6) 0.036(3) Uani 1 1 d . .
C3 C 0.4053(7) -0.0110(8) 0.3647(8) 0.053(4) Uani 1 1 d . .
H3 H 0.3988 -0.0544 0.3330 0.064 Uiso 1 1 calc R U
C4 C 0.3403(6) 0.0294(8) 0.3857(7) 0.047(3) Uani 1 1 d . .
H4 H 0.2889 0.0161 0.3674 0.057 Uiso 1 1 calc R U
C5 C 0.3506(6) 0.0920(7) 0.4356(8) 0.049(3) Uani 1 1 d . .
C6 C 0.4266(6) 0.1107(6) 0.4633(9) 0.044(3) Uani 1 1 d . .
H6 H 0.4331 0.1517 0.4981 0.053 Uiso 1 1 calc R U
C7 C 0.7960(6) -0.1293(8) 0.5322(9) 0.054(3) Uani 1 1 d . .
H7A H 0.7749 -0.1786 0.5143 0.065 Uiso 1 1 calc R U
H7B H 0.8091 -0.1341 0.5875 0.065 Uiso 1 1 calc R U
C8 C 0.8726(6) -0.1101(6) 0.4870(7) 0.036(3) Uani 1 1 d . .
C9 C 0.9502(6) -0.1430(6) 0.5043(8) 0.048(3) Uani 1 1 d . .
H9 H 0.9553 -0.1796 0.5440 0.057 Uiso 1 1 calc R U
C10 C 1.0153(7) -0.1211(7) 0.4637(10) 0.056(4) Uani 1 1 d . .
H10 H 1.0661 -0.1423 0.4744 0.067 Uiso 1 1 calc R U
C11 C 1.0064(6) -0.0653(7) 0.4041(8) 0.048(3) Uani 1 1 d . .
C12 C 0.9306(6) -0.0399(7) 0.3870(8) 0.046(3) Uani 1 1 d . .
H12 H 0.9239 -0.0073 0.3442 0.055 Uiso 1 1 calc R U

loop_
_atom_site_aniso_label
_atom_site_aniso_U_11
_atom_site_aniso_U_22
_atom_site_aniso_U_33
_atom_site_aniso_U_23
_atom_site_aniso_U_13
_atom_site_aniso_U_12
Ni1 0.0222(6) 0.0323(6) 0.0475(9) 0.0032(7) -0.0054(6) 0.0015(5)
Ni2 0.0215(5) 0.0496(8) 0.0377(8) -0.0005(7) 0.0039(6) 0.0033(6)
Br1 0.0287(6) 0.0679(9) 0.176(2) -0.0099(12) 0.0004(9) 0.0120(6)
Br2 0.0261(5) 0.1228(14) 0.0748(11) 0.0138(12) 0.0126(6) -0.0031(7)
Cl1 0.0405(14) 0.0311(13) 0.123(3) -0.0111(19) -0.015(2) 0.0019(12)
Cl2 0.0352(14) 0.138(3) 0.0324(16) 0.021(2) 0.0054(13) 0.008(2)
O1 0.025(3) 0.037(4) 0.031(4) 0.003(4) 0.003(3) -0.002(3)
O2 0.023(3) 0.030(3) 0.044(5) 0.007(3) 0.001(3) 0.003(3)
O1W 0.049(5) 0.101(8) 0.080(8) 0.060(7) 0.006(5) 0.009(5)
O2W 0.053(5) 0.089(7) 0.089(9) -0.050(6) 0.033(5) -0.020(5)
N1 0.028(4) 0.043(5) 0.043(6) 0.014(5) -0.005(4) 0.004(4)
N2 0.027(4) 0.045(5) 0.050(7) 0.004(5) 0.011(4) 0.002(4)
C1 0.034(5) 0.060(7) 0.040(7) 0.007(7) 0.003(5) -0.006(6)
C2 0.029(5) 0.062(7) 0.018(6) -0.004(5) -0.008(5) 0.008(5)
C3 0.037(6) 0.072(9) 0.050(8) 0.010(7) -0.013(6) -0.006(6)
C4 0.019(4) 0.074(9) 0.049(8) 0.007(8) -0.011(5) -0.010(6)
C5 0.030(5) 0.047(7) 0.069(10) 0.015(7) 0.007(6) 0.019(5)
C6 0.028(5) 0.038(6) 0.068(10) 0.019(6) -0.008(6) 0.000(4)
C7 0.032(6) 0.061(7) 0.070(10) 0.011(8) 0.001(7) 0.013(5)
C8 0.036(5) 0.035(5) 0.037(7) -0.010(5) 0.005(5) 0.001(5)
C9 0.027(5) 0.039(6) 0.078(10) 0.015(6) -0.002(6) 0.017(5)
C10 0.030(6) 0.048(7) 0.090(12) -0.004(8) 0.012(7) 0.016(5)
C11 0.032(5) 0.058(7) 0.054(9) 0.010(7) 0.014(6) -0.001(5)
C12 0.032(5) 0.056(8) 0.050(8) 0.003(7) 0.009(5) -0.007(5)

loop_
_atom_type_symbol
_atom_type_description
_atom_type_scat_dispersion_real
_atom_type_scat_dispersion_imag
_atom_type_scat_source
C C 0.0033 0.0016 'International Tables Vol C Tables 4.2.6.8 and 6.1.1.4'
H H 0.0000 0.0000 'International Tables Vol C Tables 4.2.6.8 and 6.1.1.4'
N N 0.0061 0.0033 'International Tables Vol C Tables 4.2.6.8 and 6.1.1.4'
O O 0.0106 0.0060 'International Tables Vol C Tables 4.2.6.8 and 6.1.1.4'
Cl Cl 0.1484 0.1585 'International Tables Vol C Tables 4.2.6.8 and 6.1.1.4'
Ni Ni 0.3393 1.1124 'International Tables Vol C Tables 4.2.6.8 and 6.1.1.4'
Br Br -0.2901 2.4595 'International Tables Vol C Tables 4.2.6.8 and 6.1.1.4'

loop_
_geom_angle_atom_site_label_1
_geom_angle_atom_site_label_2
_geom_angle_atom_site_label_3
_geom_angle
_geom_angle_site_symmetry_1
_geom_angle_site_symmetry_3
O1 Ni1 O2 82.9(3) . 4_556
O1 Ni1 N1 79.5(3) . .
O2 Ni1 N1 161.8(3) 4_556 .
O1 Ni1 O1W 93.0(4) . .
O2 Ni1 O1W 88.9(3) 4_556 .
N1 Ni1 O1W 87.6(4) . .
O1 Ni1 O1 79.9(3) . 4_556
O2 Ni1 O1 81.0(3) 4_556 4_556
N1 Ni1 O1 100.0(3) . 4_556
O1W Ni1 O1 168.3(3) . 4_556
O1 Ni1 Cl1 174.6(2) . .
O2 Ni1 Cl1 99.0(2) 4_556 .
N1 Ni1 Cl1 99.0(3) . .
O1W Ni1 Cl1 92.1(3) . .
O1 Ni1 Cl1 95.3(2) 4_556 .
O2 Ni2 N2 79.9(3) . .
O2 Ni2 O1 82.4(3) . .
N2 Ni2 O1 161.5(3) . .
O2 Ni2 O2 80.5(3) . 4_556
N2 Ni2 O2 101.3(3) . 4_556
O1 Ni2 O2 81.4(3) . 4_556
O2 Ni2 O2W 92.6(4) . .
N2 Ni2 O2W 88.1(4) . .
O1 Ni2 O2W 87.0(3) . .
O2 Ni2 O2W 167.2(3) 4_556 .
O2 Ni2 Cl2 173.4(2) . .
N2 Ni2 Cl2 96.9(3) . .
O1 Ni2 Cl2 101.2(2) . .
O2 Ni2 Cl2 94.5(2) 4_556 .
O2W Ni2 Cl2 93.0(3) . .
C1 O1 Ni1 109.3(7) . .
C1 O1 Ni2 127.5(6) . .
Ni1 O1 Ni2 97.7(3) . .
C1 O1 Ni1 120.9(6) . 4_556
Ni1 O1 Ni1 99.8(3) . 4_556
Ni2 O1 Ni1 96.3(3) . 4_556
C7 O2 Ni2 109.9(8) . .
C7 O2 Ni1 127.7(7) . 4_556
Ni2 O2 Ni1 98.7(3) . 4_556
C7 O2 Ni2 120.0(8) . 4_556
Ni2 O2 Ni2 99.2(3) . 4_556
Ni1 O2 Ni2 96.3(3) 4_556 4_556
Ni1 O1W H1W1 148.3 . .
Ni1 O1W H2W1 103.9 . .
H1W1 O1W H2W1 107.7 . .
Ni2 O2W H1W2 161.4 . .
Ni2 O2W H2W2 90.6 . .
H1W2 O2W H2W2 107.7 . .
C2 N1 C6 121.2(9) . .
C2 N1 Ni1 111.3(7) . .
C6 N1 Ni1 127.5(8) . .
C8 N2 C12 118.6(9) . .
C8 N2 Ni2 111.8(7) . .
C12 N2 Ni2 129.5(9) . .
O1 C1 C2 109.3(9) . .
O1 C1 H1A 109.8 . .
C2 C1 H1A 109.8 . .
O1 C1 H1B 109.8 . .
C2 C1 H1B 109.8 . .
H1A C1 H1B 108.3 . .
N1 C2 C3 118.6(10) . .
N1 C2 C1 117.7(9) . .
C3 C2 C1 123.6(11) . .
C4 C3 C2 121.5(13) . .
C4 C3 H3 119.2 . .
C2 C3 H3 119.2 . .
C3 C4 C5 118.6(10) . .
C3 C4 H4 120.7 . .
C5 C4 H4 120.7 . .
C6 C5 C4 120.3(10) . .
C6 C5 Br1 118.6(11) . .
C4 C5 Br1 121.0(9) . .
N1 C6 C5 119.6(12) . .
N1 C6 H6 120.2 . .
C5 C6 H6 120.2 . .
O2 C7 C8 111.6(10) . .
O2 C7 H7A 109.3 . .
C8 C7 H7A 109.3 . .
O2 C7 H7B 109.3 . .
C8 C7 H7B 109.3 . .
H7A C7 H7B 108.0 . .
N2 C8 C9 120.6(10) . .
N2 C8 C7 116.0(9) . .
C9 C8 C7 123.5(11) . .
C10 C9 C8 119.9(12) . .
C10 C9 H9 120.1 . .
C8 C9 H9 120.1 . .
C9 C10 C11 119.2(11) . .
C9 C10 H10 120.4 . .
C11 C10 H10 120.4 . .
C12 C11 C10 118.2(11) . .
C12 C11 Br2 119.5(10) . .
C10 C11 Br2 122.1(8) . .
N2 C12 C11 123.4(12) . .
N2 C12 H12 118.3 . .
C11 C12 H12 118.3 . .

loop_
_geom_bond_atom_site_label_1
_geom_bond_atom_site_label_2
_geom_bond_distance
_geom_bond_site_symmetry_2
Ni1 O1 2.043(7) .
Ni1 O2 2.055(6) 4_556
Ni1 N1 2.089(8) .
Ni1 O1W 2.103(9) .
Ni1 O1 2.104(7) 4_556
Ni1 Cl1 2.350(3) .
Ni2 O2 2.038(7) .
Ni2 N2 2.054(8) .
Ni2 O1 2.063(6) .
Ni2 O2 2.096(7) 4_556
Ni2 O2W 2.100(9) .
Ni2 Cl2 2.361(4) .
Br1 C5 1.896(11) .
Br2 C11 1.897(11) .
O1 C1 1.431(13) .
O1 Ni1 2.104(7) 4_556
O2 C7 1.358(12) .
O2 Ni1 2.055(6) 4_556
O2 Ni2 2.096(7) 4_556
O1W H1W1 0.8300 .
O1W H2W1 0.8301 .
O2W H1W2 0.8301 .
O2W H2W2 0.8301 .
N1 C2 1.335(14) .
N1 C6 1.357(14) .
N2 C8 1.327(15) .
N2 C12 1.346(13) .
C1 C2 1.489(15) .
C1 H1A 0.9700 .
C1 H1B 0.9700 .
C2 C3 1.410(15) .
C3 C4 1.326(17) .
C3 H3 0.9300 .
C4 C5 1.386(18) .
C4 H4 0.9300 .
C5 C6 1.373(16) .
C6 H6 0.9300 .
C7 C8 1.511(16) .
C7 H7A 0.9700 .
C7 H7B 0.9700 .
C8 C9 1.426(14) .
C9 C10 1.329(17) .
C9 H9 0.9300 .
C10 C11 1.408(18) .
C10 H10 0.9300 .
C11 C12 1.351(15) .
C12 H12 0.9300 .

loop_
_geom_hbond_atom_site_label_D
_geom_hbond_atom_site_label_H
_geom_hbond_atom_site_label_A
_geom_hbond_distance_DH
_geom_hbond_distance_HA
_geom_hbond_distance_DA
_geom_hbond_angle_DHA
_geom_hbond_site_symmetry_A
O1W H2W1 Cl2 0.83 2.25 3.056(11) 164.4 .
O2W H2W2 Cl1 0.83 2.29 3.025(10) 147.1 4_556
O2W H2W2 O1 0.83 2.40 2.865(11) 116.3 .
C1 H1A Cl1 0.97 2.96 3.580(14) 123.2 4_556
C4 H4 Cl2 0.93 2.84 3.447(12) 124.2 3_655
C6 H6 Cl1 0.93 2.98 3.521(11) 118.4 .
C7 H7A Br1 0.97 3.05 3.982(14) 162.8 5_545
C7 H7A Cl1 0.97 3.00 3.639(13) 124.8 4_556
C7 H7B Cl2 0.97 2.81 3.484(16) 127.2 4_556
C10 H10 Cl1 0.93 2.82 3.470(13) 127.9 5_545
C12 H12 Cl2 0.93 2.89 3.457(12) 120.3 .
